data_7057206
loop_
_publ_author_name
'Hlinov\'a, Veronika'
'Jaro\<s, Adam'
'David, Tom\'a\<s'
'C\'isa\<rov\'a, Ivana'
'Kotek, Jan'
'Kub\'i\<cek, Vojt\<ech'
'Hermann, Petr'

_publ_section_title
;
 Complexes of phosphonate and phosphinate derivatives of dipicolylamine
;
_journal_issue 10
_journal_name_full 'New Journal of Chemistry'
_journal_page_first 7713
_journal_paper_doi 10.1039/C8NJ00100F
_journal_volume 42
_journal_year 2018
_chemical_formula_moiety 'C26 H30 Li2 N6 O6 P2'
_chemical_formula_sum 'C26 H30 Li2 N6 O6 P2'
_chemical_formula_weight 598.38
_space_group_crystal_system monoclinic
_space_group_IT_number 14
_space_group_name_Hall '-P 2yn'
_space_group_name_H-M_alt 'P 1 21/n 1'
_symmetry_space_group_name_Hall '-P 2yn'
_symmetry_space_group_name_H-M 'P 1 21/n 1'
_atom_sites_solution_hydrogens mixed
_audit_creation_method SHELXL-2014/7
_audit_update_record
;
2018-01-07 deposited with the CCDC.
2018-03-26 downloaded from the CCDC.
;
_cell_angle_alpha 90
_cell_angle_beta 95.0570(10)
_cell_angle_gamma 90
_cell_formula_units_Z 2
_cell_length_a 9.3018(3)
_cell_length_b 9.3173(3)
_cell_length_c 16.7701(5)
_cell_measurement_reflns_used 9876
_cell_measurement_temperature 150(2)
_cell_measurement_theta_max 72.2350
_cell_measurement_theta_min 5.2959
_cell_volume 1447.77(8)
_computing_cell_refinement 'SAINT V8.37A (Bruker AXS Inc., 2015)'
_computing_data_collection 'Bruker Instrument Service v2016.1.0.1'
_computing_data_reduction 'SAINT V8.37A (Bruker AXS Inc., 2015)'
_computing_structure_refinement 'SHELXL-2014/7 (Sheldrick, 2014)'
_computing_structure_solution 'XT, VERSION 2014/5'
_diffrn_ambient_temperature 150(2)
_diffrn_detector_area_resol_mean 10.4167
_diffrn_measured_fraction_theta_full 0.997
_diffrn_measured_fraction_theta_max 0.997
_diffrn_measurement_device_type 'Bruker D8 VENTURE Kappa Duo PHOTON 100 CMOS'
_diffrn_measurement_method '\f and \w scans'
_diffrn_radiation_monochromator 'Helios Cu multilayer optic'
_diffrn_radiation_type CuK\a
_diffrn_radiation_wavelength 1.54178
_diffrn_reflns_av_R_equivalents 0.0288
_diffrn_reflns_av_unetI/netI 0.0175
_diffrn_reflns_Laue_measured_fraction_full 0.997
_diffrn_reflns_Laue_measured_fraction_max 0.997
_diffrn_reflns_limit_h_max 11
_diffrn_reflns_limit_h_min -9
_diffrn_reflns_limit_k_max 11
_diffrn_reflns_limit_k_min -11
_diffrn_reflns_limit_l_max 20
_diffrn_reflns_limit_l_min -20
_diffrn_reflns_number 20579
_diffrn_reflns_point_group_measured_fraction_full 0.997
_diffrn_reflns_point_group_measured_fraction_max 0.997
_diffrn_reflns_theta_full 67.679
_diffrn_reflns_theta_max 72.229
_diffrn_reflns_theta_min 5.296
_diffrn_source 'I\mS micro-focus sealed tube'
_exptl_absorpt_coefficient_mu 1.795
_exptl_absorpt_correction_T_max 0.89
_exptl_absorpt_correction_T_min 0.69
_exptl_absorpt_correction_type numerical
_exptl_absorpt_process_details
;
SADABS-2014/5 - Bruker AXS area detector scaling and absorption correction
;
_exptl_crystal_colour colourless
_exptl_crystal_density_diffrn 1.373
_exptl_crystal_description plate
_exptl_crystal_F_000 624
_exptl_crystal_size_max 0.250
_exptl_crystal_size_mid 0.185
_exptl_crystal_size_min 0.064
_refine_diff_density_max 0.308
_refine_diff_density_min -0.362
_refine_diff_density_rms 0.057
_refine_ls_extinction_method none
_refine_ls_goodness_of_fit_ref 1.236
_refine_ls_hydrogen_treatment mixed
_refine_ls_matrix_type full
_refine_ls_number_parameters 194
_refine_ls_number_reflns 2864
_refine_ls_number_restraints 0
_refine_ls_restrained_S_all 1.236
_refine_ls_R_factor_all 0.0392
_refine_ls_R_factor_gt 0.0363
_refine_ls_shift/su_max 0.001
_refine_ls_shift/su_mean 0.000
_refine_ls_structure_factor_coef Fsqd
_refine_ls_weighting_details 'w=1/[\s^2^(Fo^2^)+(0.0251P)^2^+1.7344P] where P=(Fo^2^+2Fc^2^)/3'
_refine_ls_weighting_scheme calc
_refine_ls_wR_factor_gt 0.1009
_refine_ls_wR_factor_ref 0.1023
_reflns_Friedel_coverage 0.000
_reflns_number_gt 2662
_reflns_number_total 2864
_reflns_threshold_expression 'I > 2\s(I)'
_cod_data_source_file c8nj00100f2.cif
_cod_data_source_block dap
_cod_depositor_comments 'Adding full bibliography for 7057202--7057211.cif.'
_cod_database_code 7057206
_shelx_shelxl_version_number 2014/7
_shelx_space_group_comment
;
The symmetry employed for this shelxl refinement is uniquely defined
by the following loop, which should always be used as a source of
symmetry information in preference to the above space-group names.
They are only intended as comments.
;
_shelx_estimated_absorpt_t_min 0.663
_shelx_estimated_absorpt_t_max 0.894

loop_
_space_group_symop_operation_xyz
'x, y, z'
'-x+1/2, y+1/2, -z+1/2'
'-x, -y, -z'
'x-1/2, -y-1/2, z-1/2'

loop_
_atom_site_label
_atom_site_type_symbol
_atom_site_fract_x
_atom_site_fract_y
_atom_site_fract_z
_atom_site_U_iso_or_equiv
_atom_site_adp_type
_atom_site_occupancy
_atom_site_site_symmetry_order
_atom_site_calc_flag
_atom_site_refinement_flags_posn
_atom_site_refinement_flags_adp
Li1 Li 0.5672(4) 0.5262(4) 0.5754(2) 0.0188(7) Uani 1 1 d . .
N1 N 0.68460(17) 0.36518(17) 0.66363(9) 0.0169(3) Uani 1 1 d . .
C2 C 0.7187(2) 0.2408(2) 0.61516(12) 0.0191(4) Uani 1 1 d . .
H21 H 0.7317 0.1550 0.6499 0.023 Uiso 1 1 calc R U
H22 H 0.8104 0.2583 0.5910 0.023 Uiso 1 1 calc R U
P3 P 0.57545(5) 0.20729(5) 0.53632(3) 0.01592(14) Uani 1 1 d . .
O31 O 0.53707(15) 0.35324(15) 0.50273(8) 0.0209(3) Uani 1 1 d . .
O32 O 0.65181(17) 0.11446(16) 0.47461(9) 0.0231(3) Uani 1 1 d . .
H32O H 0.607(4) 0.033(4) 0.461(2) 0.069(11) Uiso 1 1 d . .
O33 O 0.45356(15) 0.12554(15) 0.56933(9) 0.0227(3) Uani 1 1 d . .
C10 C 0.8140(2) 0.4412(2) 0.69692(12) 0.0220(4) Uani 1 1 d . .
H101 H 0.8867 0.3707 0.7188 0.026 Uiso 1 1 calc R U
H102 H 0.7891 0.5038 0.7414 0.026 Uiso 1 1 calc R U
C11 C 0.8773(2) 0.5312(2) 0.63371(12) 0.0195(4) Uani 1 1 d . .
N12 N 0.78060(18) 0.60074(19) 0.58352(10) 0.0203(4) Uani 1 1 d . .
C13 C 0.8302(2) 0.6893(2) 0.52920(13) 0.0237(4) Uani 1 1 d . .
H131 H 0.7623 0.7401 0.4942 0.028 Uiso 1 1 calc R U
C14 C 0.9758(2) 0.7102(2) 0.52182(13) 0.0253(5) Uani 1 1 d . .
H141 H 1.0068 0.7748 0.4830 0.030 Uiso 1 1 calc R U
C15 C 1.0747(2) 0.6355(2) 0.57172(13) 0.0266(5) Uani 1 1 d . .
H151 H 1.1752 0.6455 0.5669 0.032 Uiso 1 1 calc R U
C16 C 1.0250(2) 0.5452(2) 0.62930(13) 0.0243(5) Uani 1 1 d . .
H161 H 1.0911 0.4938 0.6651 0.029 Uiso 1 1 calc R U
C20 C 0.5854(2) 0.3333(2) 0.72402(12) 0.0218(4) Uani 1 1 d . .
H201 H 0.6412 0.3002 0.7736 0.026 Uiso 1 1 calc R U
H202 H 0.5200 0.2545 0.7045 0.026 Uiso 1 1 calc R U
C21 C 0.4964(2) 0.4631(2) 0.74281(12) 0.0194(4) Uani 1 1 d . .
N22 N 0.47517(18) 0.56309(19) 0.68543(10) 0.0201(4) Uani 1 1 d . .
C23 C 0.3918(2) 0.6762(2) 0.69966(13) 0.0228(4) Uani 1 1 d . .
H231 H 0.3792 0.7492 0.6601 0.027 Uiso 1 1 calc R U
C24 C 0.3232(2) 0.6917(3) 0.76929(13) 0.0266(5) Uani 1 1 d . .
H241 H 0.2633 0.7723 0.7766 0.032 Uiso 1 1 calc R U
C25 C 0.3438(2) 0.5875(3) 0.82786(13) 0.0295(5) Uani 1 1 d . .
H251 H 0.2971 0.5945 0.8759 0.035 Uiso 1 1 calc R U
C26 C 0.4338(3) 0.4725(2) 0.81519(13) 0.0272(5) Uani 1 1 d . .
H261 H 0.4525 0.4012 0.8552 0.033 Uiso 1 1 calc R U

loop_
_atom_site_aniso_label
_atom_site_aniso_U_11
_atom_site_aniso_U_22
_atom_site_aniso_U_33
_atom_site_aniso_U_23
_atom_site_aniso_U_13
_atom_site_aniso_U_12
Li1 0.0202(16) 0.0172(16) 0.0193(16) -0.0019(13) 0.0026(13) -0.0019(13)
N1 0.0190(8) 0.0155(8) 0.0167(8) -0.0008(6) 0.0040(6) -0.0017(6)
C2 0.0220(10) 0.0156(9) 0.0202(9) 0.0008(8) 0.0052(8) 0.0019(8)
P3 0.0189(3) 0.0109(2) 0.0187(2) -0.00155(18) 0.00545(18) -0.00116(18)
O31 0.0274(8) 0.0123(7) 0.0222(7) -0.0008(6) -0.0019(6) 0.0000(6)
O32 0.0293(8) 0.0160(7) 0.0262(8) -0.0060(6) 0.0144(6) -0.0049(6)
O33 0.0240(7) 0.0162(7) 0.0297(8) -0.0049(6) 0.0122(6) -0.0047(6)
C10 0.0221(10) 0.0234(11) 0.0199(10) -0.0003(8) -0.0019(8) -0.0015(8)
C11 0.0203(10) 0.0173(10) 0.0208(10) -0.0050(8) 0.0005(8) -0.0019(8)
N12 0.0180(8) 0.0212(9) 0.0217(8) -0.0001(7) 0.0024(7) -0.0018(7)
C13 0.0213(10) 0.0234(11) 0.0267(11) 0.0024(9) 0.0041(8) -0.0023(8)
C14 0.0228(11) 0.0249(11) 0.0290(11) -0.0022(9) 0.0070(8) -0.0059(9)
C15 0.0191(10) 0.0281(12) 0.0328(11) -0.0072(9) 0.0044(9) -0.0066(9)
C16 0.0191(10) 0.0244(11) 0.0288(11) -0.0049(9) -0.0021(8) -0.0007(8)
C20 0.0285(11) 0.0187(10) 0.0191(9) 0.0025(8) 0.0077(8) -0.0006(8)
C21 0.0199(10) 0.0201(10) 0.0185(9) -0.0024(8) 0.0034(8) -0.0058(8)
N22 0.0192(8) 0.0217(9) 0.0197(8) -0.0012(7) 0.0029(7) -0.0009(7)
C23 0.0193(10) 0.0247(11) 0.0239(10) -0.0024(8) 0.0004(8) 0.0007(8)
C24 0.0182(10) 0.0292(12) 0.0328(12) -0.0105(9) 0.0045(9) -0.0007(9)
C25 0.0302(12) 0.0342(13) 0.0261(11) -0.0093(10) 0.0139(9) -0.0076(10)
C26 0.0355(12) 0.0259(11) 0.0217(10) -0.0014(9) 0.0112(9) -0.0065(10)

loop_
_atom_type_symbol
_atom_type_description
_atom_type_scat_dispersion_real
_atom_type_scat_dispersion_imag
_atom_type_scat_source
C C 0.0181 0.0091 'International Tables Vol C Tables 4.2.6.8 and 6.1.1.4'
H H 0.0000 0.0000 'International Tables Vol C Tables 4.2.6.8 and 6.1.1.4'
Li Li 0.0008 0.0003 'International Tables Vol C Tables 4.2.6.8 and 6.1.1.4'
N N 0.0311 0.0180 'International Tables Vol C Tables 4.2.6.8 and 6.1.1.4'
O O 0.0492 0.0322 'International Tables Vol C Tables 4.2.6.8 and 6.1.1.4'
P P 0.2955 0.4335 'International Tables Vol C Tables 4.2.6.8 and 6.1.1.4'

loop_
_geom_angle_atom_site_label_1
_geom_angle_atom_site_label_2
_geom_angle_atom_site_label_3
_geom_angle
_geom_angle_site_symmetry_1
_geom_angle_site_symmetry_3
O31 Li1 O31 91.17(15) 3_666 .
O31 Li1 N12 105.61(17) 3_666 .
O31 Li1 N12 112.53(17) . .
O31 Li1 N22 106.19(17) 3_666 .
O31 Li1 N22 127.22(18) . .
N12 Li1 N22 109.91(16) . .
O31 Li1 N1 175.32(19) 3_666 .
O31 Li1 N1 84.33(13) . .
N12 Li1 N1 77.42(13) . .
N22 Li1 N1 75.71(12) . .
C20 N1 C10 112.50(16) . .
C20 N1 C2 113.86(16) . .
C10 N1 C2 112.50(16) . .
C20 N1 Li1 106.54(15) . .
C10 N1 Li1 104.85(14) . .
C2 N1 Li1 105.73(14) . .
N1 C2 P3 110.95(13) . .
N1 C2 H21 109.4 . .
P3 C2 H21 109.4 . .
N1 C2 H22 109.4 . .
P3 C2 H22 109.4 . .
H21 C2 H22 108.0 . .
O31 P3 O33 115.62(9) . .
O31 P3 O32 111.02(8) . .
O33 P3 O32 111.25(8) . .
O31 P3 C2 104.59(9) . .
O33 P3 C2 110.21(9) . .
O32 P3 C2 103.23(9) . .
P3 O31 Li1 150.83(13) . 3_666
P3 O31 Li1 118.62(13) . .
Li1 O31 Li1 88.82(15) 3_666 .
P3 O32 H32O 115(2) . .
N1 C10 C11 111.05(16) . .
N1 C10 H101 109.4 . .
C11 C10 H101 109.4 . .
N1 C10 H102 109.4 . .
C11 C10 H102 109.4 . .
H101 C10 H102 108.0 . .
N12 C11 C16 122.19(19) . .
N12 C11 C10 115.22(18) . .
C16 C11 C10 122.55(19) . .
C13 N12 C11 118.09(18) . .
C13 N12 Li1 122.70(17) . .
C11 N12 Li1 117.35(16) . .
N12 C13 C14 123.0(2) . .
N12 C13 H131 118.5 . .
C14 C13 H131 118.5 . .
C15 C14 C13 118.8(2) . .
C15 C14 H141 120.6 . .
C13 C14 H141 120.6 . .
C14 C15 C16 118.8(2) . .
C14 C15 H151 120.6 . .
C16 C15 H151 120.6 . .
C11 C16 C15 119.0(2) . .
C11 C16 H161 120.5 . .
C15 C16 H161 120.5 . .
N1 C20 C21 111.84(16) . .
N1 C20 H201 109.2 . .
C21 C20 H201 109.2 . .
N1 C20 H202 109.2 . .
C21 C20 H202 109.2 . .
H201 C20 H202 107.9 . .
N22 C21 C26 122.3(2) . .
N22 C21 C20 117.02(17) . .
C26 C21 C20 120.61(19) . .
C21 N22 C23 117.94(18) . .
C21 N22 Li1 117.68(16) . .
C23 N22 Li1 124.30(17) . .
N22 C23 C24 123.2(2) . .
N22 C23 H231 118.4 . .
C24 C23 H231 118.4 . .
C25 C24 C23 118.7(2) . .
C25 C24 H241 120.6 . .
C23 C24 H241 120.6 . .
C24 C25 C26 118.7(2) . .
C24 C25 H251 120.6 . .
C26 C25 H251 120.6 . .
C25 C26 C21 119.1(2) . .
C25 C26 H261 120.5 . .
C21 C26 H261 120.5 . .

loop_
_geom_bond_atom_site_label_1
_geom_bond_atom_site_label_2
_geom_bond_distance
_geom_bond_site_symmetry_2
Li1 O31 1.922(4) 3_666
Li1 O31 2.025(4) .
Li1 N12 2.096(4) .
Li1 N22 2.130(4) .
Li1 N1 2.313(4) .
N1 C20 1.459(2) .
N1 C10 1.464(3) .
N1 C2 1.467(2) .
C2 P3 1.820(2) .
C2 H21 0.9900 .
C2 H22 0.9900 .
P3 O31 1.5028(15) .
P3 O33 1.5109(14) .
P3 O32 1.5662(14) .
O31 Li1 1.922(4) 3_666
O32 H32O 0.89(4) .
C10 C11 1.511(3) .
C10 H101 0.9900 .
C10 H102 0.9900 .
C11 N12 1.343(3) .
C11 C16 1.388(3) .
N12 C13 1.341(3) .
C13 C14 1.384(3) .
C13 H131 0.9500 .
C14 C15 1.377(3) .
C14 H141 0.9500 .
C15 C16 1.390(3) .
C15 H151 0.9500 .
C16 H161 0.9500 .
C20 C21 1.515(3) .
C20 H201 0.9900 .
C20 H202 0.9900 .
C21 N22 1.341(3) .
C21 C26 1.395(3) .
N22 C23 1.342(3) .
C23 C24 1.387(3) .
C23 H231 0.9500 .
C24 C25 1.382(3) .
C24 H241 0.9500 .
C25 C26 1.388(3) .
C25 H251 0.9500 .
C26 H261 0.9500 .
